data_7218135
loop_
_publ_author_name
'Kapustin, E. A.'
'Minkov, V. S.'
'Boldyreva, E. V.'

_publ_section_title
;
 Oxidative stress of H2O2on N,N-dimethylglycine: formation of perhydrate
 crystals and more
;
_journal_issue 44
_journal_name_full CrystEngComm
_journal_page_first 10165
_journal_paper_doi 10.1039/C4CE01835D
_journal_volume 16
_journal_year 2014
_chemical_formula_moiety 'C4 H9 N O3, O2 H2'
_chemical_formula_sum 'C4 H11 N O5'
_chemical_formula_weight 153.14
_chemical_name_common N,N,N-hydroxydimethylglycine
_chemical_name_systematic
; 
 2-(hydroxydimethylammonio)acetate perhydrate
;
_space_group_IT_number 18
_symmetry_cell_setting orthorhombic
_symmetry_space_group_name_Hall 'P 2 2ab'
_symmetry_space_group_name_H-M 'P 21 21 2'
_atom_sites_solution_hydrogens geom
_atom_sites_solution_primary direct
_atom_sites_solution_secondary difmap
_audit_creation_method SHELXL-97
_cell_angle_alpha 90.00
_cell_angle_beta 90.00
_cell_angle_gamma 90.00
_cell_formula_units_Z 4
_cell_length_a 12.3320(4)
_cell_length_b 9.9903(3)
_cell_length_c 5.80218(16)
_cell_measurement_reflns_used 4634
_cell_measurement_temperature 298(2)
_cell_measurement_theta_max 31.7698
_cell_measurement_theta_min 1.6480
_cell_volume 714.83(4)
_computing_structure_refinement 'SHELXL-97 (Sheldrick, 1997)'
_computing_structure_solution 'SHELXS-97 (Sheldrick, 1990)'
_diffrn_ambient_temperature 298(2)
_diffrn_detector_area_resol_mean 10.3457
_diffrn_measured_fraction_theta_full 1.000
_diffrn_measured_fraction_theta_max 1.000
_diffrn_measurement_device_type 'Oxford Gemini Ultra R'
_diffrn_measurement_method \w
_diffrn_radiation_monochromator graphite
_diffrn_radiation_source 'fine-focus sealed tube'
_diffrn_radiation_type MoK\a
_diffrn_radiation_wavelength 0.71073
_diffrn_reflns_av_R_equivalents 0.0247
_diffrn_reflns_av_sigmaI/netI 0.0146
_diffrn_reflns_limit_h_max 16
_diffrn_reflns_limit_h_min -16
_diffrn_reflns_limit_k_max 13
_diffrn_reflns_limit_k_min -13
_diffrn_reflns_limit_l_max 7
_diffrn_reflns_limit_l_min -7
_diffrn_reflns_number 11656
_diffrn_reflns_theta_full 28.28
_diffrn_reflns_theta_max 28.28
_diffrn_reflns_theta_min 2.62
_exptl_absorpt_coefficient_mu 0.131
_exptl_absorpt_correction_T_max 0.9870
_exptl_absorpt_correction_T_min 0.81109
_exptl_absorpt_correction_type multi-scan
_exptl_absorpt_process_details 'CrysAlis RED (Oxford Diffraction, 2008)'
_exptl_crystal_colour colourless
_exptl_crystal_density_diffrn 1.423
_exptl_crystal_density_method 'not measured'
_exptl_crystal_description prism
_exptl_crystal_F_000 328
_exptl_crystal_size_max 0.30
_exptl_crystal_size_mid 0.10
_exptl_crystal_size_min 0.10
_refine_diff_density_max 0.199
_refine_diff_density_min -0.118
_refine_diff_density_rms 0.029
_refine_ls_abs_structure_details 'Flack H D (1983), Acta Cryst. A39, 876-881'
_refine_ls_abs_structure_Flack 0.8(11)
_refine_ls_extinction_method none
_refine_ls_goodness_of_fit_ref 1.043
_refine_ls_hydrogen_treatment mixed
_refine_ls_matrix_type full
_refine_ls_number_parameters 102
_refine_ls_number_reflns 1782
_refine_ls_number_restraints 0
_refine_ls_restrained_S_all 1.043
_refine_ls_R_factor_all 0.0343
_refine_ls_R_factor_gt 0.0308
_refine_ls_shift/su_max 0.000
_refine_ls_shift/su_mean 0.000
_refine_ls_structure_factor_coef Fsqd
_refine_ls_weighting_details 'calc w=1/[\s^2^(Fo^2^)+(0.0430P)^2^+0.0577P] where P=(Fo^2^+2Fc^2^)/3'
_refine_ls_weighting_scheme calc
_refine_ls_wR_factor_gt 0.0777
_refine_ls_wR_factor_ref 0.0800
_reflns_number_gt 1650
_reflns_number_total 1782
_reflns_threshold_expression >2sigma(I)
_cod_data_source_file c4ce01835d2.cif
_cod_data_source_block N,N,N-hydroxydimethylglycine-perhydrate
_cod_depositor_comments 'Adding full bibliography for 7218133--7218135.cif.'
_cod_original_cell_volume 714.83(3)
_cod_database_code 7218135

loop_
_symmetry_equiv_pos_as_xyz
'x, y, z'
'-x, -y, z'
'x+1/2, -y+1/2, -z'
'-x+1/2, y+1/2, -z'

loop_
_atom_site_label
_atom_site_type_symbol
_atom_site_fract_x
_atom_site_fract_y
_atom_site_fract_z
_atom_site_U_iso_or_equiv
_atom_site_adp_type
_atom_site_occupancy
_atom_site_symmetry_multiplicity
_atom_site_calc_flag
_atom_site_refinement_flags
N1 N 0.26184(8) -0.00013(9) 0.35131(17) 0.0308(2) Uani 1 1 d .
O2 O 0.04981(8) -0.25481(11) 0.3782(2) 0.0546(3) Uani 1 1 d .
O1 O 0.10539(8) -0.10626(11) 0.63953(18) 0.0519(3) Uani 1 1 d .
C2 C 0.18028(10) -0.09824(13) 0.2584(2) 0.0370(3) Uani 1 1 d .
H2A H 0.2187 -0.1703 0.1819 0.044 Uiso 1 1 calc R
H2B H 0.1361 -0.0534 0.1436 0.044 Uiso 1 1 calc R
O4 O -0.07132(9) -0.14515(12) 0.90770(18) 0.0536(3) Uani 1 1 d .
H4O H -0.0121(16) -0.141(2) 0.822(3) 0.064 Uiso 1 1 d .
C4 C 0.34491(11) -0.06671(14) 0.4987(2) 0.0420(3) Uani 1 1 d .
H4A H 0.3927 -0.0004 0.5621 0.063 Uiso 1 1 calc R
H4B H 0.3860 -0.1287 0.4072 0.063 Uiso 1 1 calc R
H4C H 0.3096 -0.1140 0.6216 0.063 Uiso 1 1 calc R
C3 C 0.31460(12) 0.07298(14) 0.1577(2) 0.0438(3) Uani 1 1 d .
H3A H 0.3511 0.0102 0.0592 0.066 Uiso 1 1 calc R
H3B H 0.3662 0.1357 0.2183 0.066 Uiso 1 1 calc R
H3C H 0.2605 0.1201 0.0707 0.066 Uiso 1 1 calc R
C1 C 0.10543(10) -0.15855(13) 0.4420(2) 0.0388(3) Uani 1 1 d .
O5 O -0.06546(10) -0.28150(11) 0.9892(2) 0.0605(3) Uani 1 1 d .
H5O H -0.0206(16) -0.273(2) 1.104(4) 0.073 Uiso 1 1 d .
O3 O 0.20847(8) 0.10077(9) 0.48186(19) 0.0457(2) Uani 1 1 d .
H3O H 0.1653(15) 0.0541(18) 0.572(3) 0.055 Uiso 1 1 d .

loop_
_atom_site_aniso_label
_atom_site_aniso_U_11
_atom_site_aniso_U_22
_atom_site_aniso_U_33
_atom_site_aniso_U_23
_atom_site_aniso_U_13
_atom_site_aniso_U_12
N1 0.0304(5) 0.0255(4) 0.0367(5) -0.0021(4) 0.0026(4) 0.0015(4)
O2 0.0470(5) 0.0482(6) 0.0687(6) 0.0185(6) -0.0143(5) -0.0181(5)
O1 0.0509(6) 0.0512(6) 0.0535(6) 0.0000(5) 0.0187(5) -0.0049(5)
C2 0.0376(6) 0.0346(6) 0.0388(6) 0.0007(5) -0.0038(5) -0.0079(5)
O4 0.0472(5) 0.0619(7) 0.0517(6) 0.0089(5) 0.0121(5) 0.0091(5)
C4 0.0362(6) 0.0409(7) 0.0488(7) 0.0011(6) -0.0079(5) 0.0031(5)
C3 0.0457(7) 0.0385(7) 0.0473(7) 0.0052(6) 0.0082(6) -0.0073(5)
C1 0.0288(5) 0.0345(6) 0.0530(7) 0.0122(6) -0.0025(5) 0.0000(5)
O5 0.0783(8) 0.0529(6) 0.0502(6) -0.0017(5) -0.0050(6) -0.0244(6)
O3 0.0440(5) 0.0304(4) 0.0627(6) -0.0095(4) 0.0152(5) 0.0031(4)

loop_
_atom_type_symbol
_atom_type_description
_atom_type_scat_dispersion_real
_atom_type_scat_dispersion_imag
_atom_type_scat_source
C C 0.0033 0.0016 'International Tables Vol C Tables 4.2.6.8 and 6.1.1.4'
H H 0.0000 0.0000 'International Tables Vol C Tables 4.2.6.8 and 6.1.1.4'
N N 0.0061 0.0033 'International Tables Vol C Tables 4.2.6.8 and 6.1.1.4'
O O 0.0106 0.0060 'International Tables Vol C Tables 4.2.6.8 and 6.1.1.4'

loop_
_geom_angle_atom_site_label_1
_geom_angle_atom_site_label_2
_geom_angle_atom_site_label_3
_geom_angle
_geom_angle_site_symmetry_1
_geom_angle_site_symmetry_3
O3 N1 C3 104.85(9) . .
O3 N1 C4 109.19(9) . .
C3 N1 C4 110.56(10) . .
O3 N1 C2 110.07(9) . .
C3 N1 C2 109.95(10) . .
C4 N1 C2 111.98(9) . .
N1 C2 C1 114.18(10) . .
N1 C2 H2A 108.7 . .
C1 C2 H2A 108.7 . .
N1 C2 H2B 108.7 . .
C1 C2 H2B 108.7 . .
H2A C2 H2B 107.6 . .
O5 O4 H4O 101.0(13) . .
N1 C4 H4A 109.5 . .
N1 C4 H4B 109.5 . .
H4A C4 H4B 109.5 . .
N1 C4 H4C 109.5 . .
H4A C4 H4C 109.5 . .
H4B C4 H4C 109.5 . .
N1 C3 H3A 109.5 . .
N1 C3 H3B 109.5 . .
H3A C3 H3B 109.5 . .
N1 C3 H3C 109.5 . .
H3A C3 H3C 109.5 . .
H3B C3 H3C 109.5 . .
O2 C1 O1 126.44(13) . 1
O2 C1 C2 115.55(13) . .
O1 C1 C2 118.01(11) 1 .
O4 O5 H5O 101.3(15) . .
N1 O3 H3O 102.7(12) . .

loop_
_geom_bond_atom_site_label_1
_geom_bond_atom_site_label_2
_geom_bond_distance
_geom_bond_site_symmetry_2
N1 O3 1.4224(12) .
N1 C3 1.4898(16) .
N1 C4 1.4910(16) .
N1 C2 1.5043(15) .
O2 C1 1.2378(17) .
O1 C1 1.2595(18) .
C2 C1 1.5330(17) .
C2 H2A 0.9700 .
C2 H2B 0.9700 .
O4 O5 1.4438(17) .
O4 H4O 0.884(19) .
C4 H4A 0.9600 .
C4 H4B 0.9600 .
C4 H4C 0.9600 .
C3 H3A 0.9600 .
C3 H3B 0.9600 .
C3 H3C 0.9600 .
C1 O1 1.2595(18) 1
O5 H5O 0.87(2) .
O3 H3O 0.879(18) .

loop_
_geom_hbond_atom_site_label_D
_geom_hbond_atom_site_label_H
_geom_hbond_atom_site_label_A
_geom_hbond_distance_DH
_geom_hbond_distance_HA
_geom_hbond_distance_DA
_geom_hbond_angle_DHA
_geom_hbond_site_symmetry_A
O5 H5O O2 0.87(2) 1.82(2) 2.6808(16) 169.1(19) 1_556
O4 H4O O1 0.884(19) 1.83(2) 2.7057(14) 172(2) 1
O3 H3O O4 0.879(18) 2.444(18) 3.0269(15) 124.3(14) 2
O3 H3O O1 0.879(18) 1.807(18) 2.5943(14) 147.9(16) 1

loop_
_geom_torsion_atom_site_label_1
_geom_torsion_atom_site_label_2
_geom_torsion_atom_site_label_3
_geom_torsion_atom_site_label_4
_geom_torsion
_geom_torsion_site_symmetry_4
O3 N1 C2 C1 -53.41(13) .
C3 N1 C2 C1 -168.43(10) .
C4 N1 C2 C1 68.25(13) .
N1 C2 C1 O2 -168.72(11) .
N1 C2 C1 O1 11.80(16) 1
